data_7242269
loop_
_publ_author_name
'Wang, Chen'
'Ying, Jun'
'Zhang, Xin-yue'
'Zhang, Bao-yue'
'Tian, Ai-xiang'
'Wang, Xiu-li'

_publ_section_title
;
 Multifunctional photoelectric sensors and catalysts for CO2RR and Cr(vi)
 solution based on a series of POM-based materials
;
_journal_issue 12
_journal_name_full CrystEngComm
_journal_page_first 2424
_journal_page_last 2431
_journal_paper_doi 10.1039/D0CE01811B
_journal_volume 23
_journal_year 2021
_chemical_formula_moiety 'C64 H68 Co4 Ge2 N16 O82 S16 W24, 4(H2 O)'
_chemical_formula_sum 'C64 H76 Co4 Ge2 N16 O86 S16 W24'
_chemical_formula_weight 7751.66
_space_group_crystal_system triclinic
_space_group_IT_number 2
_space_group_name_Hall '-P 1'
_space_group_name_H-M_alt 'P -1'
_atom_sites_solution_hydrogens mixed
_atom_sites_solution_primary iterative
_audit_creation_date 2020-03-14
_audit_creation_method
;
Olex2 1.2
(compiled 2018.05.29 svn.r3508 for OlexSys, GUI svn.r5506)
;
_audit_update_record
;
2020-08-27 deposited with the CCDC.	2021-02-15 downloaded from the CCDC.
;
_cell_angle_alpha 86.897(5)
_cell_angle_beta 87.383(5)
_cell_angle_gamma 69.637(5)
_cell_formula_units_Z 1
_cell_length_a 12.374(3)
_cell_length_b 15.539(4)
_cell_length_c 19.761(5)
_cell_measurement_reflns_used 3748
_cell_measurement_temperature 273(2)
_cell_measurement_theta_max 28.21
_cell_measurement_theta_min 2.45
_cell_volume 3555.5(16)
_computing_cell_refinement 'SAINT V8.18C (?, 2016)'
_computing_data_reduction 'SAINT V8.18C (?, 2016)'
_computing_molecular_graphics 'Olex2 (Dolomanov et al., 2009)'
_computing_publication_material 'Olex2 (Dolomanov et al., 2009)'
_computing_structure_refinement 'ShelXL (Sheldrick, 2015)'
_computing_structure_solution 'olex2.solve (Bourhis et al., 2015)'
_diffrn_ambient_temperature 273.15
_diffrn_measured_fraction_theta_full 0.999
_diffrn_measured_fraction_theta_max 0.989
_diffrn_measurement_device_type 'Bruker APEX-II CCD'
_diffrn_measurement_method '\f and \w scans'
_diffrn_radiation_monochromator graphite
_diffrn_radiation_type MoK\a
_diffrn_radiation_wavelength 0.71073
_diffrn_reflns_av_R_equivalents 0.0404
_diffrn_reflns_av_unetI/netI 0.0958
_diffrn_reflns_Laue_measured_fraction_full 0.999
_diffrn_reflns_Laue_measured_fraction_max 0.989
_diffrn_reflns_limit_h_max 15
_diffrn_reflns_limit_h_min -16
_diffrn_reflns_limit_k_max 20
_diffrn_reflns_limit_k_min -20
_diffrn_reflns_limit_l_max 25
_diffrn_reflns_limit_l_min -26
_diffrn_reflns_number 26251
_diffrn_reflns_point_group_measured_fraction_full 0.999
_diffrn_reflns_point_group_measured_fraction_max 0.989
_diffrn_reflns_theta_full 25.242
_diffrn_reflns_theta_max 28.302
_diffrn_reflns_theta_min 1.399
_diffrn_standards_number 0
_exptl_absorpt_coefficient_mu 20.521
_exptl_absorpt_correction_type none
_exptl_crystal_density_diffrn 3.620
_exptl_crystal_description block
_exptl_crystal_F_000 3464
_refine_diff_density_max 2.749
_refine_diff_density_min -2.577
_refine_diff_density_rms 0.397
_refine_ls_extinction_method none
_refine_ls_goodness_of_fit_ref 0.958
_refine_ls_hydrogen_treatment constr
_refine_ls_matrix_type full
_refine_ls_number_parameters 979
_refine_ls_number_reflns 17518
_refine_ls_number_restraints 48
_refine_ls_restrained_S_all 0.958
_refine_ls_R_factor_all 0.0942
_refine_ls_R_factor_gt 0.0498
_refine_ls_shift/su_max 0.000
_refine_ls_shift/su_mean 0.000
_refine_ls_structure_factor_coef Fsqd
_refine_ls_weighting_details 'w=1/[\s^2^(Fo^2^)+(0.0376P)^2^] where P=(Fo^2^+2Fc^2^)/3'
_refine_ls_weighting_scheme calc
_refine_ls_wR_factor_gt 0.0926
_refine_ls_wR_factor_ref 0.1084
_reflns_Friedel_coverage 0.000
_reflns_number_gt 11344
_reflns_number_total 17518
_reflns_threshold_expression 'I > 2\s(I)'
_cod_data_source_file d0ce01811b2.cif
_cod_data_source_block compound3
_cod_depositor_comments 'Adding full bibliography for 7242268--7242272.cif.'
_cod_original_cell_volume 3555.4(15)
_cod_database_code 7242269
_shelx_shelxl_version_number 2018/3
_shelx_space_group_comment
;
The symmetry employed for this shelxl refinement is uniquely defined
by the following loop, which should always be used as a source of
symmetry information in preference to the above space-group names.
They are only intended as comments.
;
_olex2_refinement_description
;
1. Fixed Uiso
 At 1.2 times of:
  All C(H) groups
 At 1.5 times of:
  All C(H,H,H) groups, All O(H,H) groups
2. Uiso/Uaniso restraints and constraints
Uanis(C28) \\sim Ueq: with sigma of 0.01 and sigma for terminal atoms of 0.02
Uanis(O16) \\sim Ueq, Uanis(C26) \\sim Ueq, Uanis(O29) \\sim Ueq: with sigma of
0.01 and sigma for terminal atoms of 0.02
Uanis(N1) \\sim Ueq, Uanis(O16) \\sim Ueq: with sigma of 0.001 and sigma for
terminal atoms of 0.002
Uanis(C6) \\sim Ueq: with sigma of 0.01 and sigma for terminal atoms of 0.02
Uanis(O17) \\sim Ueq, Uanis(O8AA) \\sim Ueq: with sigma of 0.001 and sigma for
terminal atoms of 0.002
3. Others
 Fixed Sof: O8AA(0.5) O17(0.5)
4.a Free rotating group:
 O1W(H1WA,H1WB), O2W(H2WA,H2WB)
4.b Rotating group:
 O3W(H3WA,H3WB)
4.c Aromatic/amide H refined with riding coordinates:
 C22(H22), C11(H11), C19(H19), C14(H14), C30(H30), C27(H27), C3(H3), C6(H6)
4.d Idealised Me refined as rotating group:
 C16(H16A,H16B,H16C), C17(H17A,H17B,H17C), C25(H25A,H25B,H25C), C24(H24A,H24B,
 H24C), C1(H1A,H1B,H1C), C9(H9A,H9B,H9C), C8(H8A,H8B,H8C), C32(H32A,H32B,H32C)
;
_olex2_submission_special_instructions 'No special instructions were received'

loop_
_space_group_symop_operation_xyz
'x, y, z'
'-x, -y, -z'

loop_
_atom_site_label
_atom_site_type_symbol
_atom_site_fract_x
_atom_site_fract_y
_atom_site_fract_z
_atom_site_U_iso_or_equiv
_atom_site_adp_type
_atom_site_occupancy
_atom_site_site_symmetry_order
_atom_site_calc_flag
_atom_site_refinement_flags_posn
_atom_site_refinement_flags_adp
_atom_site_refinement_flags_occupancy
_atom_site_disorder_assembly
_atom_site_disorder_group
W8 W 0.42961(4) 0.47738(3) 0.33764(3) 0.01640(12) Uani 1 1 d . . . . .
W7 W 0.59225(4) 0.25541(4) 0.42759(3) 0.01732(12) Uani 1 1 d . . . . .
W2 W 0.77518(5) 0.18093(4) 0.29435(3) 0.02008(12) Uani 1 1 d . . . . .
W12 W 0.27603(5) 0.32096(4) 0.40542(3) 0.01939(12) Uani 1 1 d . . . . .
W6 W 0.61962(5) 0.05546(4) 0.35988(3) 0.02110(13) Uani 1 1 d . . . . .
W3 W 0.62594(5) 0.40940(4) 0.21045(3) 0.02049(13) Uani 1 1 d . . . . .
W1 W 0.66017(5) 0.19560(4) 0.12098(3) 0.02145(13) Uani 1 1 d . . . . .
W5 W 0.52236(5) 0.05549(4) 0.18373(3) 0.02093(13) Uani 1 1 d . . . . .
W9 W 0.34284(5) 0.47735(4) 0.17913(3) 0.02009(12) Uani 1 1 d . . . . .
W10 W 0.17063(5) 0.33598(4) 0.25004(3) 0.02195(13) Uani 1 1 d . . . . .
W11 W 0.30683(5) 0.12833(4) 0.32497(3) 0.02293(13) Uani 1 1 d . . . . .
Ge1 Ge 0.47402(11) 0.26237(9) 0.26669(7) 0.0129(3) Uani 1 1 d . . . . .
Co1 Co 0.74121(15) 0.30344(12) 0.57103(9) 0.0209(4) Uani 1 1 d . . . . .
Co2 Co 0.22137(16) 0.20625(12) -0.03982(9) 0.0231(4) Uani 1 1 d . . . . .
S5 S 0.3685(4) 0.3375(3) -0.2255(2) 0.0448(11) Uani 1 1 d . . . . .
S3 S 0.9840(4) 0.3741(3) 0.7147(2) 0.0444(11) Uani 1 1 d . . . . .
S6 S 0.0849(4) 0.0660(3) -0.2031(2) 0.0428(11) Uani 1 1 d . . . . .
S4 S 0.6428(4) 0.1487(3) 0.7584(3) 0.0553(14) Uani 1 1 d . . . . .
S1 S 0.8317(5) 0.4352(4) 0.3683(2) 0.0584(15) Uani 1 1 d . . . . .
S8 S 0.1171(5) 0.0829(4) 0.1651(2) 0.0641(16) Uani 1 1 d . . . . .
S2 S 1.0893(4) 0.0608(4) 0.5310(3) 0.0629(16) Uani 1 1 d . . . . .
S7 S -0.1204(4) 0.4524(4) -0.0071(3) 0.0682(17) Uani 1 1 d . . . . .
O16 O 0.6026(7) 0.0353(5) 0.2626(4) 0.0139(18) Uani 1 1 d . U . . .
O20 O 0.5413(7) 0.3756(5) 0.3880(4) 0.019(2) Uani 1 1 d . . . . .
O6 O 0.5643(7) 0.4859(6) 0.2866(5) 0.021(2) Uani 1 1 d . . . . .
O9 O 0.6369(7) 0.3171(6) 0.1448(5) 0.024(2) Uani 1 1 d . . . . .
O18 O 0.6208(8) 0.1237(6) 0.4365(4) 0.022(2) Uani 1 1 d . . . . .
O11 O 0.3396(7) 0.5360(6) 0.2643(5) 0.022(2) Uani 1 1 d . . . . .
O29 O 0.3204(7) 0.4245(5) 0.3696(4) 0.018(2) Uani 1 1 d . U . . .
O7 O 0.7150(7) 0.3107(6) 0.2647(4) 0.020(2) Uani 1 1 d . . . . .
O23 O 0.6453(7) 0.0749(6) 0.1310(4) 0.020(2) Uani 1 1 d . . . . .
O8 O 0.4913(7) 0.4846(6) 0.1594(5) 0.022(2) Uani 1 1 d . . . . .
O28 O 0.4320(7) 0.2699(6) 0.4344(5) 0.022(2) Uani 1 1 d . . . . .
O27 O 0.4597(8) 0.0857(6) 0.3636(5) 0.025(2) Uani 1 1 d . . . . .
O32 O 0.3858(8) 0.0864(6) 0.2434(5) 0.026(2) Uani 1 1 d . . . . .
O14 O 0.4166(7) 0.1262(6) 0.1113(5) 0.023(2) Uani 1 1 d . . . . .
O21 O 0.7398(7) 0.2256(6) 0.3860(5) 0.024(2) Uani 1 1 d . . . . .
O24 O 0.5301(8) 0.2352(6) 0.0656(5) 0.025(2) Uani 1 1 d . . . . .
O13 O 0.3697(8) 0.3782(6) 0.1198(4) 0.023(2) Uani 1 1 d . . . . .
O1 O 0.5843(7) 0.2057(5) 0.3231(4) 0.018(2) Uani 1 1 d . . . . .
O22 O 0.7432(8) 0.1602(6) 0.2052(5) 0.028(2) Uani 1 1 d . . . . .
O3 O 0.5001(7) 0.2073(6) 0.1892(5) 0.021(2) Uani 1 1 d . . . . .
O36 O 0.2589(8) 0.2042(6) 0.4052(4) 0.023(2) Uani 1 1 d . . . . .
O10 O 0.4003(8) 0.5683(6) 0.3913(5) 0.026(2) Uani 1 1 d . . . . .
O26 O 0.7673(8) 0.0665(6) 0.3290(4) 0.023(2) Uani 1 1 d . . . . .
O3W O 0.3852(9) 0.0998(6) -0.0330(5) 0.035(3) Uani 1 1 d . . . . .
H3WA H 0.422334 0.108113 0.000610 0.053 Uiso 1 1 d GR . . . .
H3WB H 0.428330 0.103310 -0.068040 0.053 Uiso 1 1 d GR . . . .
O30 O 0.2299(7) 0.4291(6) 0.2232(4) 0.022(2) Uani 1 1 d . . . . .
O37 O 0.1506(7) 0.3697(6) 0.3420(5) 0.024(2) Uani 1 1 d . . . . .
O34 O 0.1756(8) 0.2122(6) 0.2814(5) 0.028(2) Uani 1 1 d . . . . .
O4 O 0.3430(7) 0.2628(6) 0.3021(5) 0.021(2) Uani 1 1 d . . . . .
O38 O 0.2028(8) 0.3627(6) 0.4787(5) 0.028(2) Uani 1 1 d . . . . .
O15 O 0.5350(8) -0.0527(6) 0.1614(5) 0.029(2) Uani 1 1 d . . . . .
O19 O 0.6226(7) 0.2761(6) 0.5081(5) 0.024(2) Uani 1 1 d . . . . .
O12 O 0.2563(8) 0.5698(6) 0.1319(5) 0.033(2) Uani 1 1 d . . . . .
O2 O 0.4697(7) 0.3739(5) 0.2526(4) 0.0152(18) Uani 1 1 d . . . . .
O5 O 0.7228(8) 0.4561(6) 0.1770(5) 0.030(2) Uani 1 1 d . . . . .
O40 O 0.7701(8) 0.1726(6) 0.0621(5) 0.032(2) Uani 1 1 d . . . . .
O8AA O 0.671(2) -0.0564(19) 0.3955(15) 0.010(6) Uani 0.5 1 d . U P A 1
O31 O 0.2562(7) 0.2762(6) 0.1702(5) 0.026(2) Uani 1 1 d . . . . .
O33 O 0.2571(8) 0.0430(7) 0.3516(5) 0.035(3) Uani 1 1 d . . . . .
N1 N 0.7934(10) 0.3613(8) 0.4796(6) 0.030(3) Uani 1 1 d . U . . .
N5 N 0.2908(10) 0.2597(8) -0.1286(6) 0.025(3) Uani 1 1 d . . . . .
N6 N 0.1595(10) 0.1487(8) -0.1189(6) 0.028(3) Uani 1 1 d . . . . .
N4 N 0.6980(10) 0.2385(7) 0.6606(6) 0.026(3) Uani 1 1 d . . . . .
N2 N 0.8952(10) 0.1882(9) 0.5416(6) 0.030(3) Uani 1 1 d . . . . .
O39 O 0.9202(8) 0.1567(6) 0.2904(5) 0.035(3) Uani 1 1 d . . . . .
N7 N 0.0620(10) 0.3136(8) -0.0210(6) 0.029(3) Uani 1 1 d . . . . .
O35 O 0.0330(8) 0.3791(7) 0.2229(5) 0.036(3) Uani 1 1 d . . . . .
N8 N 0.1570(11) 0.1496(9) 0.0504(6) 0.036(3) Uani 1 1 d . . . . .
N3 N 0.8491(10) 0.3322(8) 0.6406(6) 0.029(3) Uani 1 1 d . . . . .
C21 C 0.1938(12) 0.1714(9) -0.1838(7) 0.025(3) Uani 1 1 d . . . . .
C18 C 0.3517(14) 0.3126(10) -0.1412(8) 0.035(4) Uani 1 1 d . . . . .
C15 C 0.6334(14) 0.1886(10) 0.6757(8) 0.038(4) Uani 1 1 d . . . . .
C13 C 0.7599(14) 0.2455(9) 0.7153(8) 0.033(4) Uani 1 1 d . . . . .
C20 C 0.2581(13) 0.2336(10) -0.1881(7) 0.031(4) Uani 1 1 d . . . . .
C16 C 0.5582(14) 0.1684(12) 0.6298(10) 0.051(5) Uani 1 1 d . . . . .
H16A H 0.511966 0.138373 0.654710 0.077 Uiso 1 1 calc GR . . . .
H16B H 0.603889 0.128777 0.595652 0.077 Uiso 1 1 calc GR . . . .
H16C H 0.508933 0.224527 0.608671 0.077 Uiso 1 1 calc GR . . . .
C7 C 0.9579(12) 0.1091(11) 0.5715(9) 0.035(4) Uani 1 1 d . . . . .
C22 C 0.1598(14) 0.1345(10) -0.2356(8) 0.040(4) Uani 1 1 d . . . . .
H22 H 0.174449 0.144405 -0.281415 0.048 Uiso 1 1 calc R . . . .
C12 C 0.8381(13) 0.2944(9) 0.7061(7) 0.030(4) Uani 1 1 d . . . . .
C11 C 0.9097(13) 0.3091(10) 0.7510(8) 0.036(4) Uani 1 1 d . . . . .
H11 H 0.916923 0.286511 0.795764 0.043 Uiso 1 1 calc R . . . .
C17 C 0.4054(17) 0.3485(13) -0.0885(9) 0.057(5) Uani 1 1 d . . . . .
H17A H 0.462957 0.370460 -0.109392 0.086 Uiso 1 1 calc GR . . . .
H17B H 0.440612 0.300187 -0.055568 0.086 Uiso 1 1 calc GR . . . .
H17C H 0.347180 0.398011 -0.066438 0.086 Uiso 1 1 calc GR . . . .
C2 C 0.7505(14) 0.4364(11) 0.4416(7) 0.033(4) Uani 1 1 d . . . . .
C19 C 0.2938(14) 0.2697(9) -0.2446(8) 0.037(4) Uani 1 1 d . . . . .
H19 H 0.279271 0.258686 -0.288488 0.044 Uiso 1 1 calc R . . . .
C4 C 0.8941(13) 0.2976(11) 0.4512(8) 0.037(4) Uani 1 1 d . . . . .
C10 C 0.9199(13) 0.3759(10) 0.6394(8) 0.032(4) Uani 1 1 d . . . . .
C28 C 0.0133(14) 0.3017(11) 0.0434(8) 0.037(4) Uani 1 1 d . U . . .
C26 C 0.0027(13) 0.3898(10) -0.0526(8) 0.036(4) Uani 1 1 d . U . . .
C23 C 0.0991(13) 0.0938(10) -0.1251(8) 0.035(4) Uani 1 1 d . . . . .
C25 C 0.0266(14) 0.4236(10) -0.1188(8) 0.046(5) Uani 1 1 d . . . . .
H25A H -0.031351 0.482083 -0.129020 0.069 Uiso 1 1 calc GR . . . .
H25B H 0.026197 0.380837 -0.152053 0.069 Uiso 1 1 calc GR . . . .
H25C H 0.100939 0.430207 -0.119554 0.069 Uiso 1 1 calc GR . . . .
C24 C 0.0510(14) 0.0555(11) -0.0628(9) 0.044(4) Uani 1 1 d . . . . .
H24A H -0.005018 0.030466 -0.076425 0.066 Uiso 1 1 calc GR . . . .
H24B H 0.015172 0.103947 -0.032167 0.066 Uiso 1 1 calc GR . . . .
H24C H 0.112637 0.008133 -0.040579 0.066 Uiso 1 1 calc GR . . . .
C29 C 0.0681(15) 0.2164(12) 0.0817(8) 0.042(4) Uani 1 1 d . . . . .
C5 C 0.9515(14) 0.2115(11) 0.4854(8) 0.034(4) Uani 1 1 d . . . . .
C14 C 0.7383(15) 0.2012(11) 0.7754(8) 0.049(5) Uani 1 1 d . . . . .
H14 H 0.770461 0.200475 0.817129 0.059 Uiso 1 1 calc R . . . .
C1 C 0.6492(14) 0.5184(12) 0.4588(9) 0.046(4) Uani 1 1 d . . . . .
H1A H 0.664856 0.545071 0.498283 0.069 Uiso 1 1 calc GR . . . .
H1B H 0.582942 0.500497 0.467867 0.069 Uiso 1 1 calc GR . . . .
H1C H 0.634335 0.562685 0.421461 0.069 Uiso 1 1 calc GR . . . .
C9 C 0.9545(14) 0.4240(11) 0.5777(8) 0.044(4) Uani 1 1 d . . . . .
H9A H 1.000263 0.458397 0.591491 0.066 Uiso 1 1 calc GR . . . .
H9B H 0.886540 0.464897 0.556273 0.066 Uiso 1 1 calc GR . . . .
H9C H 0.998624 0.379073 0.546242 0.066 Uiso 1 1 calc GR . . . .
C30 C 0.0357(16) 0.1894(14) 0.1431(9) 0.053(5) Uani 1 1 d . . . . .
H30 H -0.024923 0.226116 0.169760 0.064 Uiso 1 1 calc R . . . .
C27 C -0.0870(15) 0.3704(14) 0.0546(10) 0.060(6) Uani 1 1 d . . . . .
H27 H -0.133608 0.372142 0.093122 0.072 Uiso 1 1 calc R . . . .
C8 C 0.9264(15) 0.0610(11) 0.6312(9) 0.050(5) Uani 1 1 d . . . . .
H8A H 0.958809 0.074397 0.670844 0.075 Uiso 1 1 calc GR . . . .
H8B H 0.955934 -0.003969 0.624993 0.075 Uiso 1 1 calc GR . . . .
H8C H 0.843970 0.081394 0.636726 0.075 Uiso 1 1 calc GR . . . .
C3 C 0.9244(16) 0.3299(13) 0.3879(9) 0.051(5) Uani 1 1 d . . . . .
H3 H 0.987175 0.297411 0.360781 0.061 Uiso 1 1 calc R . . . .
C6 C 1.0562(15) 0.1474(12) 0.4749(10) 0.053(5) Uani 1 1 d . U . . .
H6 H 1.105523 0.151685 0.439000 0.064 Uiso 1 1 calc R . . . .
O1W O 0.8120(16) 0.2420(10) -0.0775(7) 0.082(5) Uani 1 1 d . . . . .
H1WA H 0.851333 0.276915 -0.075341 0.123 Uiso 1 1 d G . . . .
H1WB H 0.813886 0.217584 -0.037801 0.123 Uiso 1 1 d G . . . .
O2W O 0.2228(19) 0.2494(10) 0.6031(8) 0.106(7) Uani 1 1 d . . . . .
H2WA H 0.266707 0.200154 0.585598 0.158 Uiso 1 1 d G . . . .
H2WB H 0.164959 0.268510 0.577647 0.158 Uiso 1 1 d G . . . .
O17 O 0.661(4) -0.049(3) 0.385(2) 0.049(13) Uani 0.5 1 d . U P A 2
W4 W 0.37345(5) 0.25622(4) 0.10334(3) 0.02058(12) Uani 1 1 d . . . . .
O25 O 0.2965(7) 0.2718(6) 0.0303(5) 0.024(2) Uani 1 1 d . . . . .
C31 C 0.1912(14) 0.0733(11) 0.0892(8) 0.035(4) Uani 1 1 d . . . . .
C32 C 0.2801(16) -0.0111(12) 0.0701(10) 0.063(6) Uani 1 1 d . . . . .
H32A H 0.351364 -0.015578 0.089933 0.095 Uiso 1 1 calc GR . . . .
H32B H 0.289880 -0.011460 0.021587 0.095 Uiso 1 1 calc GR . . . .
H32C H 0.258341 -0.062398 0.085959 0.095 Uiso 1 1 calc GR . . . .

loop_
_atom_site_aniso_label
_atom_site_aniso_U_11
_atom_site_aniso_U_22
_atom_site_aniso_U_33
_atom_site_aniso_U_23
_atom_site_aniso_U_13
_atom_site_aniso_U_12
W8 0.0187(3) 0.0179(3) 0.0148(3) -0.0041(2) -0.0010(2) -0.0086(2)
W7 0.0203(3) 0.0211(3) 0.0137(3) -0.0024(2) -0.0049(2) -0.0104(2)
W2 0.0158(3) 0.0253(3) 0.0194(3) -0.0031(2) -0.0014(2) -0.0070(2)
W12 0.0192(3) 0.0261(3) 0.0162(3) -0.0052(2) 0.0019(2) -0.0118(2)
W6 0.0242(3) 0.0187(3) 0.0214(3) -0.0005(2) -0.0040(2) -0.0084(2)
W3 0.0210(3) 0.0226(3) 0.0207(3) -0.0019(2) 0.0028(2) -0.0114(2)
W1 0.0212(3) 0.0267(3) 0.0172(3) -0.0066(2) 0.0027(2) -0.0087(2)
W5 0.0236(3) 0.0211(3) 0.0197(3) -0.0078(2) -0.0017(2) -0.0086(2)
W9 0.0232(3) 0.0203(3) 0.0169(3) -0.0005(2) -0.0046(2) -0.0072(2)
W10 0.0169(3) 0.0308(3) 0.0205(3) -0.0057(2) -0.0024(2) -0.0103(2)
W11 0.0229(3) 0.0257(3) 0.0260(3) -0.0062(2) 0.0024(2) -0.0154(3)
Ge1 0.0130(6) 0.0160(6) 0.0115(7) -0.0036(5) -0.0017(5) -0.0065(5)
Co1 0.0205(10) 0.0317(10) 0.0143(10) -0.0028(8) -0.0029(7) -0.0134(8)
Co2 0.0255(10) 0.0289(10) 0.0166(10) -0.0049(8) -0.0033(8) -0.0108(9)
S5 0.062(3) 0.046(3) 0.034(3) 0.004(2) 0.006(2) -0.031(2)
S3 0.038(2) 0.059(3) 0.040(3) -0.019(2) -0.0164(19) -0.016(2)
S6 0.050(3) 0.043(2) 0.040(3) -0.014(2) -0.018(2) -0.018(2)
S4 0.062(3) 0.062(3) 0.042(3) 0.024(2) -0.002(2) -0.025(3)
S1 0.082(4) 0.094(4) 0.028(3) 0.006(2) 0.002(2) -0.069(3)
S8 0.096(4) 0.101(4) 0.027(3) 0.009(3) -0.007(3) -0.075(4)
S2 0.026(2) 0.063(3) 0.096(5) -0.025(3) 0.012(3) -0.010(2)
S7 0.039(3) 0.078(4) 0.067(4) -0.041(3) -0.014(2) 0.012(3)
O16 0.0138(19) 0.0140(19) 0.014(2) -0.0015(10) -0.0005(10) -0.0049(11)
O20 0.018(5) 0.019(5) 0.022(5) -0.005(4) 0.003(4) -0.012(4)
O6 0.018(5) 0.019(5) 0.026(6) 0.001(4) -0.004(4) -0.006(4)
O9 0.021(5) 0.022(5) 0.024(6) -0.002(4) 0.005(4) -0.003(4)
O18 0.028(5) 0.022(5) 0.016(5) 0.005(4) -0.013(4) -0.010(4)
O11 0.016(5) 0.026(5) 0.023(6) -0.012(4) 0.001(4) -0.005(4)
O29 0.026(5) 0.020(4) 0.011(4) 0.001(3) -0.005(3) -0.010(4)
O7 0.019(5) 0.029(5) 0.020(5) -0.004(4) 0.001(4) -0.017(4)
O23 0.015(5) 0.021(5) 0.023(5) -0.011(4) 0.000(4) -0.003(4)
O8 0.019(5) 0.026(5) 0.024(6) 0.001(4) -0.005(4) -0.010(4)
O28 0.024(5) 0.021(5) 0.020(5) 0.000(4) -0.002(4) -0.007(4)
O27 0.032(6) 0.022(5) 0.019(6) -0.002(4) 0.002(4) -0.009(4)
O32 0.030(6) 0.031(5) 0.024(6) -0.013(4) 0.001(4) -0.018(5)
O14 0.020(5) 0.022(5) 0.027(6) -0.003(4) -0.005(4) -0.008(4)
O21 0.023(5) 0.019(5) 0.030(6) -0.002(4) -0.005(4) -0.008(4)
O24 0.025(5) 0.029(5) 0.020(5) -0.005(4) -0.001(4) -0.007(4)
O13 0.028(5) 0.025(5) 0.016(5) -0.001(4) -0.003(4) -0.010(4)
O1 0.017(5) 0.019(5) 0.022(5) -0.003(4) 0.000(4) -0.010(4)
O22 0.026(5) 0.019(5) 0.035(6) -0.006(4) 0.006(4) -0.003(4)
O3 0.013(5) 0.029(5) 0.022(5) -0.009(4) -0.003(4) -0.008(4)
O36 0.036(6) 0.021(5) 0.015(5) -0.002(4) 0.007(4) -0.014(4)
O10 0.039(6) 0.024(5) 0.021(6) -0.007(4) -0.005(4) -0.018(5)
O26 0.025(5) 0.022(5) 0.016(5) -0.006(4) -0.008(4) 0.000(4)
O3W 0.048(7) 0.040(6) 0.017(6) -0.007(5) 0.000(5) -0.013(5)
O30 0.020(5) 0.030(5) 0.018(5) 0.002(4) -0.004(4) -0.010(4)
O37 0.023(5) 0.030(5) 0.023(6) 0.000(4) -0.002(4) -0.013(4)
O34 0.025(5) 0.037(6) 0.027(6) -0.013(4) 0.007(4) -0.018(5)
O4 0.023(5) 0.024(5) 0.022(5) -0.004(4) 0.001(4) -0.015(4)
O38 0.028(6) 0.044(6) 0.015(5) -0.002(4) 0.005(4) -0.016(5)
O15 0.034(6) 0.019(5) 0.035(6) -0.011(4) 0.006(5) -0.010(4)
O19 0.015(5) 0.041(6) 0.024(6) -0.006(4) -0.003(4) -0.020(4)
O12 0.039(6) 0.026(5) 0.024(6) 0.000(4) -0.012(5) 0.002(5)
O2 0.020(5) 0.015(4) 0.011(5) -0.002(3) -0.001(3) -0.006(4)
O5 0.032(6) 0.031(5) 0.032(6) 0.000(4) 0.012(5) -0.021(5)
O40 0.024(6) 0.039(6) 0.025(6) -0.009(5) 0.005(4) -0.002(5)
O8AA 0.011(6) 0.009(6) 0.010(6) 0.000(2) -0.001(2) -0.003(3)
O31 0.017(5) 0.045(6) 0.020(6) -0.011(4) 0.001(4) -0.013(5)
O33 0.036(6) 0.041(6) 0.038(7) -0.002(5) 0.009(5) -0.028(5)
N1 0.030(3) 0.030(3) 0.030(3) -0.0013(10) -0.0010(10) -0.0107(14)
N5 0.032(7) 0.037(7) 0.014(6) -0.002(5) 0.004(5) -0.022(6)
N6 0.035(7) 0.029(7) 0.022(7) -0.006(5) 0.002(5) -0.013(6)
N4 0.026(7) 0.021(6) 0.028(7) -0.002(5) -0.003(5) -0.006(5)
N2 0.034(7) 0.048(8) 0.015(7) -0.006(6) 0.007(5) -0.022(7)
O39 0.027(6) 0.037(6) 0.036(7) -0.007(5) 0.014(5) -0.007(5)
N7 0.022(6) 0.029(7) 0.030(8) -0.005(6) 0.001(5) -0.002(5)
O35 0.025(6) 0.037(6) 0.039(7) 0.002(5) -0.013(5) -0.002(5)
N8 0.045(8) 0.059(9) 0.012(7) -0.010(6) 0.001(6) -0.026(7)
N3 0.026(7) 0.033(7) 0.025(7) -0.003(5) -0.005(5) -0.005(6)
C21 0.033(8) 0.024(7) 0.012(7) -0.002(6) -0.013(6) -0.003(6)
C18 0.047(10) 0.028(8) 0.026(9) 0.004(7) 0.006(7) -0.011(8)
C15 0.048(10) 0.029(8) 0.036(10) 0.006(7) 0.000(8) -0.013(8)
C13 0.043(10) 0.017(7) 0.032(10) 0.001(6) 0.004(7) -0.002(7)
C20 0.043(9) 0.042(9) 0.008(7) -0.004(6) 0.005(6) -0.017(8)
C16 0.041(11) 0.057(12) 0.061(14) 0.005(10) 0.003(9) -0.025(9)
C7 0.015(7) 0.043(10) 0.050(11) -0.015(8) -0.003(7) -0.012(7)
C22 0.046(10) 0.041(9) 0.027(10) -0.006(7) 0.001(7) -0.006(8)
C12 0.037(9) 0.026(8) 0.010(7) -0.008(6) -0.005(6) 0.012(7)
C11 0.037(9) 0.036(9) 0.021(9) -0.007(7) -0.010(7) 0.005(7)
C17 0.095(15) 0.077(13) 0.032(11) 0.006(9) -0.019(10) -0.069(13)
C2 0.051(10) 0.049(10) 0.014(8) -0.003(7) -0.005(7) -0.037(9)
C19 0.055(11) 0.027(8) 0.025(9) -0.006(7) 0.008(8) -0.011(8)
C4 0.037(9) 0.058(11) 0.031(10) -0.023(8) 0.005(7) -0.033(9)
C10 0.041(9) 0.030(8) 0.025(9) -0.014(7) -0.011(7) -0.012(7)
C28 0.039(7) 0.046(7) 0.028(7) -0.018(6) 0.001(6) -0.016(6)
C26 0.036(7) 0.035(7) 0.037(8) -0.017(6) -0.012(6) -0.009(6)
C23 0.041(10) 0.035(9) 0.031(10) -0.006(7) -0.010(7) -0.012(8)
C25 0.046(11) 0.029(9) 0.046(12) -0.001(8) -0.023(8) 0.010(8)
C24 0.037(10) 0.052(11) 0.050(12) -0.009(9) 0.010(8) -0.024(9)
C29 0.054(11) 0.064(12) 0.023(9) -0.001(8) -0.002(8) -0.041(10)
C5 0.043(10) 0.043(9) 0.027(9) -0.008(7) 0.005(7) -0.030(8)
C14 0.067(13) 0.051(11) 0.020(9) 0.003(8) -0.013(8) -0.009(10)
C1 0.046(11) 0.068(12) 0.038(11) 0.009(9) -0.021(8) -0.036(10)
C9 0.048(11) 0.059(11) 0.038(11) 0.005(8) -0.015(8) -0.034(9)
C30 0.051(12) 0.092(15) 0.024(10) -0.008(10) -0.001(8) -0.034(11)
C27 0.039(11) 0.092(15) 0.045(13) -0.031(11) 0.007(9) -0.014(11)
C8 0.056(12) 0.038(10) 0.044(12) 0.002(8) -0.018(9) 0.000(9)
C3 0.058(12) 0.082(14) 0.029(10) -0.008(9) 0.015(9) -0.047(11)
C6 0.042(8) 0.068(9) 0.054(9) -0.013(7) 0.020(7) -0.026(7)
O1W 0.133(15) 0.046(9) 0.048(10) -0.002(7) 0.002(9) -0.009(9)
O2W 0.18(2) 0.050(10) 0.047(11) -0.003(8) -0.011(11) 0.018(10)
O17 0.049(13) 0.049(13) 0.049(13) -0.003(2) -0.002(2) -0.017(5)
W4 0.0233(3) 0.0253(3) 0.0143(3) -0.0058(2) -0.0046(2) -0.0086(2)
O25 0.021(5) 0.029(5) 0.022(6) -0.008(4) -0.002(4) -0.007(4)
C31 0.044(10) 0.049(10) 0.026(9) 0.002(7) -0.007(7) -0.035(9)
C32 0.065(14) 0.070(14) 0.054(14) 0.034(11) -0.028(10) -0.025(12)

loop_
_atom_type_symbol
_atom_type_description
_atom_type_scat_dispersion_real
_atom_type_scat_dispersion_imag
_atom_type_scat_source
C C 0.0033 0.0016 'International Tables Vol C Tables 4.2.6.8 and 6.1.1.4'
H H 0.0000 0.0000 'International Tables Vol C Tables 4.2.6.8 and 6.1.1.4'
Co Co 0.3494 0.9721 'International Tables Vol C Tables 4.2.6.8 and 6.1.1.4'
Ge Ge 0.1547 1.8001 'International Tables Vol C Tables 4.2.6.8 and 6.1.1.4'
N N 0.0061 0.0033 'International Tables Vol C Tables 4.2.6.8 and 6.1.1.4'
O O 0.0106 0.0060 'International Tables Vol C Tables 4.2.6.8 and 6.1.1.4'
S S 0.1246 0.1234 'International Tables Vol C Tables 4.2.6.8 and 6.1.1.4'
W W -0.8490 6.8722 'International Tables Vol C Tables 4.2.6.8 and 6.1.1.4'

loop_
_geom_angle_atom_site_label_1
_geom_angle_atom_site_label_2
_geom_angle_atom_site_label_3
_geom_angle
_geom_angle_site_symmetry_1
_geom_angle_site_symmetry_3
_geom_angle_publ_flag
O20 W8 O2 83.9(3) . . ?
O6 W8 O20 84.9(3) . . ?
O6 W8 O2 72.8(3) . . ?
O11 W8 O20 156.3(3) . . ?
O11 W8 O6 88.7(4) . . ?
O11 W8 O29 91.9(4) . . ?
O11 W8 O2 72.5(3) . . ?
O29 W8 O20 85.5(3) . . ?
O29 W8 O6 157.1(3) . . ?
O29 W8 O2 85.5(3) . . ?
O10 W8 O20 103.0(4) . . ?
O10 W8 O6 101.2(4) . . ?
O10 W8 O11 100.6(4) . . ?
O10 W8 O29 101.2(4) . . ?
O10 W8 O2 170.7(4) . . ?
O20 W7 O18 158.1(4) . . ?
O20 W7 O28 85.3(3) . . ?
O20 W7 O1 87.0(3) . . ?
O18 W7 O1 72.2(3) . . ?
O28 W7 O18 85.8(4) . . ?
O28 W7 O1 84.4(3) . . ?
O21 W7 O20 93.1(3) . . ?
O21 W7 O18 87.2(4) . . ?
O21 W7 O28 156.3(4) . . ?
O21 W7 O1 71.9(4) . . ?
O19 W7 O20 101.0(4) . . ?
O19 W7 O18 100.6(4) . . ?
O19 W7 O28 103.5(4) . . ?
O19 W7 O21 100.0(4) . . ?
O19 W7 O1 169.2(4) . . ?
O7 W2 O1 83.2(3) . . ?
O21 W2 O7 85.4(4) . . ?
O21 W2 O1 69.8(3) . . ?
O22 W2 O7 84.3(4) . . ?
O22 W2 O21 156.4(4) . . ?
O22 W2 O1 87.9(3) . . ?
O22 W2 O26 92.9(4) . . ?
O26 W2 O7 156.3(3) . . ?
O26 W2 O21 88.1(4) . . ?
O26 W2 O1 73.2(3) . . ?
O39 W2 O7 102.8(4) . . ?
O39 W2 O21 100.2(4) . . ?
O39 W2 O1 168.2(4) . . ?
O39 W2 O22 102.7(4) . . ?
O39 W2 O26 100.8(4) . . ?
O29 W12 O4 83.4(3) . . ?
O28 W12 O29 84.8(4) . . ?
O28 W12 O37 157.4(3) . . ?
O28 W12 O4 87.2(3) . . ?
O36 W12 O29 156.7(3) . . ?
O36 W12 O28 93.1(4) . . ?
O36 W12 O37 89.7(4) . . ?
O36 W12 O4 73.4(3) . . ?
O37 W12 O29 83.8(4) . . ?
O37 W12 O4 72.1(3) . . ?
O38 W12 O29 102.0(4) . . ?
O38 W12 O28 102.1(4) . . ?
O38 W12 O36 101.1(4) . . ?
O38 W12 O37 99.4(4) . . ?
O38 W12 O4 169.6(4) . . ?
O16 W6 O1 84.4(3) . . ?
O18 W6 O16 156.5(3) . . ?
O18 W6 O1 72.2(3) . . ?
O18 W6 O26 89.0(4) . . ?
O27 W6 O16 83.3(4) . . ?
O27 W6 O18 93.9(4) . . ?
O27 W6 O1 86.2(3) . . ?
O27 W6 O26 156.4(4) . . ?
O26 W6 O16 84.7(3) . . ?
O26 W6 O1 72.3(3) . . ?
O8AA W6 O16 102.9(10) . . ?
O8AA W6 O18 100.3(10) . . ?
O8AA W6 O27 103.9(9) . . ?
O8AA W6 O1 168.1(10) . . ?
O8AA W6 O26 98.7(9) . . ?
O17 W6 O16 96.8(16) . . ?
O17 W6 O18 106.5(16) . . ?
O17 W6 O27 101.3(16) . . ?
O17 W6 O1 172.4(16) . . ?
O17 W6 O26 100.3(16) . . ?
O6 W3 O9 157.2(3) . . ?
O6 W3 O8 88.6(4) . . ?
O6 W3 O2 73.4(3) . . ?
O9 W3 O8 84.3(4) . . ?
O9 W3 O2 83.8(3) . . ?
O7 W3 O6 93.3(4) . . ?
O7 W3 O9 85.2(4) . . ?
O7 W3 O8 156.9(3) . . ?
O7 W3 O2 86.3(3) . . ?
O8 W3 O2 72.2(3) . . ?
O5 W3 O6 100.9(4) . . ?
O5 W3 O9 101.5(4) . . ?
O5 W3 O7 103.5(4) . . ?
O5 W3 O8 98.7(4) . . ?
O5 W3 O2 169.0(4) . . ?
O9 W1 O23 156.0(3) . . ?
O9 W1 O22 84.8(4) . . ?
O9 W1 O3 85.9(3) . . ?
O23 W1 O22 84.6(4) . . ?
O23 W1 O3 71.7(3) . . ?
O24 W1 O9 92.0(4) . . ?
O24 W1 O23 89.2(4) . . ?
O24 W1 O22 156.4(4) . . ?
O24 W1 O3 72.1(3) . . ?
O22 W1 O3 84.3(3) . . ?
O40 W1 O9 103.8(4) . . ?
O40 W1 O23 99.3(4) . . ?
O40 W1 O24 101.6(4) . . ?
O40 W1 O22 101.9(4) . . ?
O40 W1 O3 168.8(4) . . ?
O16 W5 O23 92.7(4) . . ?
O16 W5 O32 85.0(4) . . ?
O16 W5 O14 157.8(3) . . ?
O16 W5 O3 87.5(3) . . ?
O23 W5 O32 157.3(3) . . ?
O23 W5 O14 87.7(4) . . ?
O23 W5 O3 72.8(3) . . ?
O32 W5 O14 86.2(4) . . ?
O32 W5 O3 84.5(3) . . ?
O14 W5 O3 71.4(3) . . ?
O15 W5 O16 103.7(4) . . ?
O15 W5 O23 101.2(4) . . ?
O15 W5 O32 101.3(4) . . ?
O15 W5 O14 98.0(4) . . ?
O15 W5 O3 167.7(4) . . ?
O11 W9 O30 85.9(4) . . ?
O11 W9 O2 70.8(3) . . ?
O8 W9 O11 88.7(4) . . ?
O8 W9 O13 92.4(4) . . ?
O8 W9 O30 156.5(4) . . ?
O8 W9 O2 72.7(3) . . ?
O13 W9 O11 157.0(4) . . ?
O13 W9 O30 84.0(4) . . ?
O13 W9 O2 87.6(3) . . ?
O30 W9 O2 83.8(3) . . ?
O12 W9 O11 99.9(4) . . ?
O12 W9 O8 101.6(4) . . ?
O12 W9 O13 102.4(4) . . ?
O12 W9 O30 101.9(4) . . ?
O12 W9 O2 168.9(4) . . ?
O30 W10 O37 92.9(4) . . ?
O30 W10 O34 156.8(4) . . ?
O30 W10 O4 86.6(3) . . ?
O30 W10 O31 83.9(4) . . ?
O37 W10 O34 88.4(4) . . ?
O37 W10 O4 72.5(3) . . ?
O37 W10 O31 155.7(4) . . ?
O34 W10 O4 71.7(3) . . ?
O31 W10 O34 85.4(4) . . ?
O31 W10 O4 83.3(4) . . ?
O35 W10 O30 103.0(4) . . ?
O35 W10 O37 101.7(4) . . ?
O35 W10 O34 99.3(4) . . ?
O35 W10 O4 169.2(4) . . ?
O35 W10 O31 102.4(4) . . ?
O27 W11 O36 85.1(4) . . ?
O27 W11 O4 84.0(3) . . ?
O32 W11 O27 85.0(4) . . ?
O32 W11 O36 157.6(3) . . ?
O32 W11 O34 93.9(4) . . ?
O32 W11 O4 87.4(3) . . ?
O36 W11 O4 71.6(3) . . ?
O34 W11 O27 156.8(4) . . ?
O34 W11 O36 87.5(4) . . ?
O34 W11 O4 72.8(3) . . ?
O33 W11 O27 101.6(4) . . ?
O33 W11 O32 103.3(4) . . ?
O33 W11 O36 98.3(4) . . ?
O33 W11 O34 101.2(5) . . ?
O33 W11 O4 168.2(4) . . ?
O1 Ge1 O3 110.4(4) . . ?
O4 Ge1 O1 109.4(4) . . ?
O4 Ge1 O3 109.7(4) . . ?
O2 Ge1 O1 108.8(4) . . ?
O2 Ge1 O3 109.2(4) . . ?
O2 Ge1 O4 109.3(4) . . ?
O19 Co1 O10 90.7(3) . 2_666 ?
O19 Co1 N1 84.6(4) . . ?
O19 Co1 N2 97.6(4) . . ?
N1 Co1 O10 99.1(4) . 2_666 ?
N1 Co1 N2 79.8(4) . . ?
N4 Co1 O10 84.4(4) . 2_666 ?
N4 Co1 O19 95.7(4) . . ?
N4 Co1 N1 176.5(4) . . ?
N4 Co1 N2 96.7(4) . . ?
N2 Co1 O10 171.4(4) . 2_666 ?
N3 Co1 O10 86.1(4) . 2_666 ?
N3 Co1 O19 175.2(4) . . ?
N3 Co1 N1 99.4(5) . . ?
N3 Co1 N4 80.3(5) . . ?
N3 Co1 N2 85.8(4) . . ?
O3W Co2 N5 87.2(4) . . ?
O3W Co2 N6 96.1(4) . . ?
O3W Co2 N8 91.1(5) . . ?
O3W Co2 O25 82.8(4) . . ?
N5 Co2 N8 178.2(5) . . ?
N5 Co2 O25 93.3(4) . . ?
N6 Co2 N5 79.2(4) . . ?
N6 Co2 N8 101.4(4) . . ?
N6 Co2 O25 172.4(4) . . ?
N7 Co2 O3W 166.2(4) . . ?
N7 Co2 N5 102.5(4) . . ?
N7 Co2 N6 95.4(5) . . ?
N7 Co2 N8 79.1(5) . . ?
N7 Co2 O25 86.8(4) . . ?
O25 Co2 N8 86.1(4) . . ?
C19 S5 C18 89.7(8) . . ?
C11 S3 C10 89.5(8) . . ?
C23 S6 C22 90.6(8) . . ?
C14 S4 C15 92.1(8) . . ?
C3 S1 C2 92.2(8) . . ?
C30 S8 C31 90.3(8) . . ?
C6 S2 C7 90.0(8) . . ?
C27 S7 C26 89.5(8) . . ?
W5 O16 W6 153.5(4) . . ?
W7 O20 W8 152.1(5) . . ?
W3 O6 W8 120.1(4) . . ?
W1 O9 W3 152.6(5) . . ?
W6 O18 W7 121.1(4) . . ?
W8 O11 W9 123.5(4) . . ?
W8 O29 W12 152.7(5) . . ?
W3 O7 W2 153.7(5) . . ?
W5 O23 W1 121.4(4) . . ?
W9 O8 W3 121.4(4) . . ?
W7 O28 W12 153.0(5) . . ?
W6 O27 W11 154.2(5) . . ?
W11 O32 W5 152.2(5) . . ?
W4 O14 W5 120.0(5) . . ?
W7 O21 W2 123.2(5) . . ?
W1 O24 W4 121.7(5) . . ?
W9 O13 W4 150.7(5) . . ?
W7 O1 W2 95.1(3) . . ?
W7 O1 W6 94.5(3) . . ?
W6 O1 W2 93.6(3) . . ?
Ge1 O1 W7 123.2(4) . . ?
Ge1 O1 W2 121.5(4) . . ?
Ge1 O1 W6 121.5(4) . . ?
W2 O22 W1 153.3(5) . . ?
W5 O3 W1 94.1(3) . . ?
Ge1 O3 W1 122.4(4) . . ?
Ge1 O3 W5 121.6(5) . . ?
Ge1 O3 W4 121.6(4) . . ?
W4 O3 W1 94.7(3) . . ?
W4 O3 W5 95.3(3) . . ?
W12 O36 W11 120.6(4) . . ?
W8 O10 Co1 143.8(5) . 2_666 ?
W2 O26 W6 120.8(4) . . ?
W10 O30 W9 154.4(5) . . ?
W10 O37 W12 121.2(4) . . ?
W11 O34 W10 121.2(5) . . ?
W12 O4 W10 94.2(3) . . ?
W12 O4 W11 94.4(3) . . ?
W10 O4 W11 94.2(3) . . ?
Ge1 O4 W12 122.5(5) . . ?
Ge1 O4 W10 122.6(5) . . ?
Ge1 O4 W11 121.4(4) . . ?
W7 O19 Co1 146.8(4) . . ?
W8 O2 W9 93.2(3) . . ?
W3 O2 W8 93.7(3) . . ?
W3 O2 W9 93.7(3) . . ?
Ge1 O2 W8 122.8(4) . . ?
Ge1 O2 W3 122.5(4) . . ?
Ge1 O2 W9 122.8(4) . . ?
W4 O31 W10 153.0(5) . . ?
C2 N1 Co1 136.2(10) . . ?
C2 N1 C4 113.3(13) . . ?
C4 N1 Co1 110.2(10) . . ?
C18 N5 Co2 137.1(11) . . ?
C18 N5 C20 111.1(12) . . ?
C20 N5 Co2 111.7(8) . . ?
C21 N6 Co2 113.4(9) . . ?
C23 N6 Co2 138.4(10) . . ?
C23 N6 C21 108.2(13) . . ?
C15 N4 Co1 135.9(12) . . ?
C15 N4 C13 112.2(13) . . ?
C13 N4 Co1 111.7(9) . . ?
C7 N2 Co1 134.8(10) . . ?
C7 N2 C5 112.3(13) . . ?
C5 N2 Co1 111.5(10) . . ?
C28 N7 Co2 111.8(10) . . ?
C26 N7 Co2 135.3(10) . . ?
C26 N7 C28 112.7(13) . . ?
C29 N8 Co2 111.0(10) . . ?
C31 N8 Co2 137.3(11) . . ?
C31 N8 C29 110.6(13) . . ?
C12 N3 Co1 111.4(10) . . ?
C10 N3 Co1 137.1(11) . . ?
C10 N3 C12 111.4(14) . . ?
N6 C21 C20 116.8(12) . . ?
C22 C21 N6 115.7(13) . . ?
C22 C21 C20 127.4(14) . . ?
N5 C18 S5 114.1(13) . . ?
N5 C18 C17 124.6(14) . . ?
C17 C18 S5 121.3(11) . . ?
N4 C15 S4 113.2(14) . . ?
N4 C15 C16 125.8(15) . . ?
C16 C15 S4 121.1(12) . . ?
N4 C13 C12 119.0(13) . . ?
N4 C13 C14 114.5(15) . . ?
C14 C13 C12 126.5(17) . . ?
N5 C20 C21 118.7(12) . . ?
C19 C20 N5 113.7(14) . . ?
C19 C20 C21 127.6(15) . . ?
N2 C7 S2 112.1(12) . . ?
N2 C7 C8 128.1(13) . . ?
C8 C7 S2 119.7(13) . . ?
C21 C22 S6 108.9(12) . . ?
N3 C12 C13 117.5(14) . . ?
C11 C12 N3 112.4(14) . . ?
C11 C12 C13 130.0(15) . . ?
C12 C11 S3 111.3(12) . . ?
N1 C2 S1 112.3(12) . . ?
N1 C2 C1 126.4(13) . . ?
C1 C2 S1 121.2(12) . . ?
C20 C19 S5 111.3(13) . . ?
N1 C4 C5 120.9(13) . . ?
C3 C4 N1 111.6(16) . . ?
C3 C4 C5 127.5(15) . . ?
N3 C10 S3 115.2(12) . . ?
N3 C10 C9 126.2(14) . . ?
C9 C10 S3 118.6(11) . . ?
N7 C28 C29 117.8(13) . . ?
C27 C28 N7 111.0(16) . . ?
C27 C28 C29 130.7(16) . . ?
N7 C26 S7 112.8(12) . . ?
N7 C26 C25 127.6(14) . . ?
C25 C26 S7 119.6(12) . . ?
N6 C23 S6 116.5(12) . . ?
N6 C23 C24 120.9(14) . . ?
C24 C23 S6 122.5(12) . . ?
N8 C29 C28 117.5(14) . . ?
C30 C29 N8 114.0(16) . . ?
C30 C29 C28 128.1(17) . . ?
N2 C5 C4 117.0(14) . . ?
C6 C5 N2 111.4(15) . . ?
C6 C5 C4 131.6(14) . . ?
C13 C14 S4 108.0(14) . . ?
C29 C30 S8 111.8(14) . . ?
C28 C27 S7 113.9(14) . . ?
C4 C3 S1 110.6(13) . . ?
C5 C6 S2 114.3(12) . . ?
O14 W4 O24 86.5(4) . . ?
O14 W4 O13 159.6(4) . . ?
O14 W4 O3 73.2(4) . . ?
O24 W4 O3 71.4(3) . . ?
O13 W4 O24 85.7(4) . . ?
O13 W4 O3 86.5(4) . . ?
O31 W4 O14 93.8(4) . . ?
O31 W4 O24 157.2(4) . . ?
O31 W4 O13 86.2(4) . . ?
O31 W4 O3 86.8(4) . . ?
O25 W4 O14 96.8(4) . . ?
O25 W4 O24 101.2(4) . . ?
O25 W4 O13 103.1(4) . . ?
O25 W4 O3 167.6(3) . . ?
O25 W4 O31 101.5(4) . . ?
W4 O25 Co2 145.0(5) . . ?
N8 C31 S8 113.2(12) . . ?
N8 C31 C32 124.6(14) . . ?
C32 C31 S8 122.2(13) . . ?

loop_
_geom_bond_atom_site_label_1
_geom_bond_atom_site_label_2
_geom_bond_distance
_geom_bond_site_symmetry_2
_geom_bond_publ_flag
W8 O20 1.959(9) . ?
W8 O6 1.949(8) . ?
W8 O11 1.862(10) . ?
W8 O29 1.881(8) . ?
W8 O10 1.738(8) . ?
W8 O2 2.305(8) . ?
W7 O20 1.888(8) . ?
W7 O18 1.952(8) . ?
W7 O28 1.915(9) . ?
W7 O21 1.881(8) . ?
W7 O1 2.262(9) . ?
W7 O19 1.724(9) . ?
W2 O7 1.957(9) . ?
W2 O21 1.951(9) . ?
W2 O1 2.306(8) . ?
W2 O22 1.891(10) . ?
W2 O26 1.904(9) . ?
W2 O39 1.699(10) . ?
W12 O29 1.961(8) . ?
W12 O28 1.916(9) . ?
W12 O36 1.899(8) . ?
W12 O37 1.952(10) . ?
W12 O4 2.279(8) . ?
W12 O38 1.707(8) . ?
W6 O16 1.997(8) . ?
W6 O18 1.898(9) . ?
W6 O27 1.867(9) . ?
W6 O1 2.303(8) . ?
W6 O26 1.961(9) . ?
W6 O8AA 1.75(3) . ?
W6 O17 1.58(4) . ?
W3 O6 1.927(9) . ?
W3 O9 1.951(9) . ?
W3 O7 1.863(9) . ?
W3 O8 1.958(9) . ?
W3 O2 2.298(8) . ?
W3 O5 1.698(8) . ?
W1 O9 1.890(8) . ?
W1 O23 1.946(8) . ?
W1 O24 1.888(10) . ?
W1 O22 1.948(11) . ?
W1 O3 2.303(8) . ?
W1 O40 1.702(8) . ?
W5 O16 1.839(9) . ?
W5 O23 1.906(8) . ?
W5 O32 1.946(8) . ?
W5 O14 1.993(9) . ?
W5 O3 2.286(8) . ?
W5 O15 1.713(8) . ?
W9 O11 1.950(9) . ?
W9 O8 1.901(8) . ?
W9 O13 1.913(9) . ?
W9 O30 1.954(8) . ?
W9 O12 1.720(9) . ?
W9 O2 2.314(9) . ?
W10 O30 1.880(8) . ?
W10 O37 1.899(9) . ?
W10 O34 1.970(9) . ?
W10 O4 2.299(9) . ?
W10 O31 1.949(8) . ?
W10 O35 1.699(10) . ?
W11 O27 1.951(10) . ?
W11 O32 1.873(8) . ?
W11 O36 1.971(8) . ?
W11 O34 1.900(10) . ?
W11 O4 2.303(8) . ?
W11 O33 1.695(9) . ?
Ge1 O1 1.754(9) . ?
Ge1 O3 1.757(9) . ?
Ge1 O4 1.734(8) . ?
Ge1 O2 1.723(8) . ?
Co1 O10 2.281(9) 2_666 ?
Co1 O19 2.130(9) . ?
Co1 N1 2.148(12) . ?
Co1 N4 2.128(11) . ?
Co1 N2 2.193(12) . ?
Co1 N3 2.127(13) . ?
Co2 O3W 2.129(10) . ?
Co2 N5 2.170(10) . ?
Co2 N6 2.137(12) . ?
Co2 N7 2.126(11) . ?
Co2 N8 2.185(12) . ?
Co2 O25 2.180(9) . ?
S5 C18 1.709(15) . ?
S5 C19 1.690(16) . ?
S3 C11 1.699(17) . ?
S3 C10 1.713(16) . ?
S6 C22 1.721(17) . ?
S6 C23 1.655(16) . ?
S4 C15 1.711(17) . ?
S4 C14 1.71(2) . ?
S1 C2 1.722(14) . ?
S1 C3 1.68(2) . ?
S8 C30 1.66(2) . ?
S8 C31 1.709(15) . ?
S2 C7 1.716(14) . ?
S2 C6 1.64(2) . ?
S7 C26 1.735(15) . ?
S7 C27 1.67(2) . ?
O14 W4 1.901(8) . ?
O24 W4 1.968(8) . ?
O13 W4 1.925(8) . ?
O3 W4 2.277(9) . ?
O31 W4 1.871(8) . ?
N1 C2 1.310(18) . ?
N1 C4 1.409(18) . ?
N5 C18 1.303(17) . ?
N5 C20 1.386(18) . ?
N6 C21 1.397(16) . ?
N6 C23 1.329(18) . ?
N4 C15 1.310(18) . ?
N4 C13 1.38(2) . ?
N2 C7 1.328(19) . ?
N2 C5 1.382(16) . ?
N7 C28 1.413(18) . ?
N7 C26 1.299(19) . ?
N8 C29 1.372(19) . ?
N8 C31 1.324(19) . ?
N3 C12 1.413(17) . ?
N3 C10 1.279(18) . ?
C21 C20 1.446(19) . ?
C21 C22 1.35(2) . ?
C18 C17 1.49(2) . ?
C15 C16 1.45(2) . ?
C13 C12 1.42(2) . ?
C13 C14 1.40(2) . ?
C20 C19 1.347(18) . ?
C7 C8 1.47(2) . ?
C12 C11 1.36(2) . ?
C2 C1 1.49(2) . ?
C4 C5 1.43(2) . ?
C4 C3 1.41(2) . ?
C10 C9 1.52(2) . ?
C28 C29 1.45(2) . ?
C28 C27 1.35(2) . ?
C26 C25 1.44(2) . ?
C23 C24 1.52(2) . ?
C29 C30 1.35(2) . ?
C5 C6 1.35(2) . ?
W4 O25 1.725(10) . ?
C31 C32 1.44(2) . ?
